data_4134024
loop_
_publ_author_name
'Carsch, Kurtis M.'
'Lukens, James T.'
'DiMucci, Ida M.'
'Iovan, Diana A.'
'Zheng, Shao-Liang'
'Lancaster, Kyle M.'
'Betley, Theodore A.'

_publ_section_title
;
 Electronic Structures and Reactivity Profiles of Aryl Nitrenoid-Bridged
 Dicopper Complexes.
;
_journal_name_full 'Journal of the American Chemical Society'
_journal_paper_doi 10.1021/jacs.9b09616
_journal_year 2020
_chemical_formula_sum 'C29 H31 Cl3 Cu N2'
_chemical_formula_weight 577.45
_chemical_name_systematic LCuCl_dimer
_space_group_crystal_system monoclinic
_space_group_IT_number 14
_space_group_name_Hall '-P 2yn'
_space_group_name_H-M_alt 'P 1 21/n 1'
_atom_sites_solution_hydrogens geom
_audit_creation_method SHELXL-2014/7
_cell_angle_alpha 90
_cell_angle_beta 95.400(8)
_cell_angle_gamma 90
_cell_formula_units_Z 4
_cell_length_a 13.1817(13)
_cell_length_b 10.7516(19)
_cell_length_c 19.191(3)
_cell_measurement_reflns_used 7174
_cell_measurement_temperature 100(2)
_cell_measurement_theta_max 25.037
_cell_measurement_theta_min 2.448
_cell_volume 2707.8(7)
_computing_cell_refinement 'SAINT 8.35A (Bruker-AXS, 2015)'
_computing_data_collection 'APEX3 v2016.1.0 (Bruker-AXS, 2016)'
_computing_data_reduction 'SAINT 8.35A (Bruker-AXS, 2015)'
_computing_molecular_graphics 'Bruker SHELXTL (Sheldrick, 2015)'
_computing_publication_material 'Bruker SHELXT (Sheldrick, 2015)'
_computing_structure_refinement 'SHELXL-2014/7 (Sheldrick, 2014)'
_computing_structure_solution 'SHELXT-2014 (Sheldrick, 2015)'
_diffrn_ambient_temperature 100(2)
_diffrn_measured_fraction_theta_full 0.996
_diffrn_measured_fraction_theta_max 0.996
_diffrn_measurement_device_type
;
Bruker D8 goniometer with CCD area detector
;
_diffrn_measurement_method 'omega and phi scan'
_diffrn_radiation_type MoK\a
_diffrn_radiation_wavelength 0.71073
_diffrn_reflns_av_R_equivalents 0.0529
_diffrn_reflns_av_unetI/netI 0.0456
_diffrn_reflns_Laue_measured_fraction_full 0.996
_diffrn_reflns_Laue_measured_fraction_max 0.996
_diffrn_reflns_limit_h_max 15
_diffrn_reflns_limit_h_min -15
_diffrn_reflns_limit_k_max 12
_diffrn_reflns_limit_k_min -12
_diffrn_reflns_limit_l_max 22
_diffrn_reflns_limit_l_min -22
_diffrn_reflns_number 23357
_diffrn_reflns_point_group_measured_fraction_full 0.996
_diffrn_reflns_point_group_measured_fraction_max 0.996
_diffrn_reflns_theta_full 25.070
_diffrn_reflns_theta_max 25.070
_diffrn_reflns_theta_min 2.449
_diffrn_source 'fine-focus sealed tube'
_exptl_absorpt_coefficient_mu 1.124
_exptl_absorpt_correction_T_max 0.7452
_exptl_absorpt_correction_T_min 0.6702
_exptl_absorpt_correction_type multi-scan
_exptl_absorpt_process_details SADABS
_exptl_crystal_colour purple
_exptl_crystal_density_diffrn 1.417
_exptl_crystal_description block
_exptl_crystal_F_000 1196
_exptl_crystal_size_max 0.120
_exptl_crystal_size_mid 0.100
_exptl_crystal_size_min 0.080
_refine_diff_density_max 0.481
_refine_diff_density_min -0.712
_refine_diff_density_rms 0.094
_refine_ls_extinction_method none
_refine_ls_goodness_of_fit_ref 1.034
_refine_ls_hydrogen_treatment constr
_refine_ls_matrix_type full
_refine_ls_number_parameters 322
_refine_ls_number_reflns 4789
_refine_ls_number_restraints 0
_refine_ls_restrained_S_all 1.034
_refine_ls_R_factor_all 0.0769
_refine_ls_R_factor_gt 0.0528
_refine_ls_shift/su_max 0.000
_refine_ls_shift/su_mean 0.000
_refine_ls_structure_factor_coef Fsqd
_refine_ls_weighting_details 'w=1/[\s^2^(Fo^2^)+(0.0469P)^2^+10.0247P] where P=(Fo^2^+2Fc^2^)/3'
_refine_ls_weighting_scheme calc
_refine_ls_wR_factor_gt 0.1184
_refine_ls_wR_factor_ref 0.1310
_reflns_Friedel_coverage 0.000
_reflns_number_gt 3687
_reflns_number_total 4789
_reflns_threshold_expression 'I > 2\s(I)'
_cod_data_source_file ja9b09616_si_002.cif
_cod_data_source_block 11
_cod_original_cell_volume 2707.7(7)
_cod_original_sg_symbol_H-M 'P 21/n'
_cod_database_code 4134024
_shelx_shelxl_version_number 2014/7
_shelx_space_group_comment
;
The symmetry employed for this shelxl refinement is uniquely defined
by the following loop, which should always be used as a source of
symmetry information in preference to the above space-group names.
They are only intended as comments.
;
_shelx_estimated_absorpt_t_min 0.877
_shelx_estimated_absorpt_t_max 0.915

loop_
_space_group_symop_operation_xyz
'x, y, z'
'-x+1/2, y+1/2, -z+1/2'
'-x, -y, -z'
'x-1/2, -y-1/2, z-1/2'

loop_
_atom_site_label
_atom_site_type_symbol
_atom_site_fract_x
_atom_site_fract_y
_atom_site_fract_z
_atom_site_U_iso_or_equiv
_atom_site_adp_type
_atom_site_occupancy
_atom_site_site_symmetry_order
_atom_site_calc_flag
_atom_site_refinement_flags_posn
_atom_site_refinement_flags_adp
Cu1 Cu 0.39643(4) 0.42736(5) 0.52734(3) 0.02262(17) Uani 1 1 d . .
Cl1 Cl 0.54426(9) 0.49143(11) 0.58040(7) 0.0367(3) Uani 1 1 d . .
Cl2 Cl 0.06548(8) 0.09247(10) 0.43793(6) 0.0295(3) Uani 1 1 d . .
Cl3 Cl 0.41388(9) 0.22078(11) 0.32824(6) 0.0328(3) Uani 1 1 d . .
N2 N 0.2583(2) 0.4449(3) 0.48691(17) 0.0164(7) Uani 1 1 d . .
N1 N 0.3769(2) 0.2517(3) 0.55216(17) 0.0162(7) Uani 1 1 d . .
C1 C 0.2692(3) 0.2336(4) 0.4397(2) 0.0160(8) Uani 1 1 d . .
C2 C 0.2282(3) 0.3541(3) 0.4376(2) 0.0154(8) Uani 1 1 d . .
C3 C 0.1490(3) 0.4026(4) 0.3912(2) 0.0207(9) Uani 1 1 d . .
H3 H 0.1147 0.3609 0.3521 0.025 Uiso 1 1 calc R U
C4 C 0.1304(3) 0.5213(4) 0.4129(2) 0.0222(9) Uani 1 1 d . .
H4 H 0.0798 0.5764 0.3922 0.027 Uiso 1 1 calc R U
C5 C 0.2001(3) 0.5466(4) 0.4715(2) 0.0177(9) Uani 1 1 d . .
C6 C 0.3353(3) 0.1843(3) 0.4930(2) 0.0154(8) Uani 1 1 d . .
C7 C 0.3625(3) 0.0578(4) 0.5030(2) 0.0187(9) Uani 1 1 d . .
H7 H 0.3467 -0.0081 0.4708 0.022 Uiso 1 1 calc R U
C8 C 0.4158(3) 0.0478(4) 0.5674(2) 0.0214(9) Uani 1 1 d . .
H8 H 0.4430 -0.0265 0.5884 0.026 Uiso 1 1 calc R U
C9 C 0.4230(3) 0.1685(4) 0.5970(2) 0.0175(9) Uani 1 1 d . .
C10 C 0.2379(3) 0.1508(3) 0.3788(2) 0.0169(9) Uani 1 1 d . .
C11 C 0.2994(3) 0.1400(4) 0.3240(2) 0.0238(10) Uani 1 1 d . .
C12 C 0.2722(4) 0.0667(4) 0.2657(2) 0.0329(12) Uani 1 1 d . .
H12 H 0.3149 0.0628 0.2286 0.039 Uiso 1 1 calc R U
C13 C 0.1834(4) 0.0000(4) 0.2621(3) 0.0387(14) Uani 1 1 d . .
H13 H 0.1651 -0.0508 0.2224 0.046 Uiso 1 1 calc R U
C14 C 0.1202(4) 0.0056(4) 0.3153(2) 0.0310(11) Uani 1 1 d . .
H14 H 0.0592 -0.0418 0.3130 0.037 Uiso 1 1 calc R U
C15 C 0.1478(3) 0.0827(4) 0.3727(2) 0.0231(10) Uani 1 1 d . .
C16 C 0.2065(3) 0.6631(4) 0.5158(2) 0.0206(9) Uani 1 1 d . .
C17 C 0.1435(4) 0.6434(5) 0.5779(3) 0.0431(14) Uani 1 1 d . .
H17A H 0.1709 0.5725 0.6058 0.065 Uiso 1 1 calc R U
H17B H 0.0725 0.6266 0.5606 0.065 Uiso 1 1 calc R U
H17C H 0.1467 0.7183 0.6071 0.065 Uiso 1 1 calc R U
C18 C 0.1630(4) 0.7739(4) 0.4726(3) 0.0386(13) Uani 1 1 d . .
H18A H 0.0910 0.7588 0.4575 0.058 Uiso 1 1 calc R U
H18B H 0.2009 0.7842 0.4313 0.058 Uiso 1 1 calc R U
H18C H 0.1695 0.8495 0.5011 0.058 Uiso 1 1 calc R U
C19 C 0.3159(3) 0.6950(4) 0.5435(3) 0.0324(11) Uani 1 1 d . .
H19A H 0.3578 0.7024 0.5041 0.049 Uiso 1 1 calc R U
H19B H 0.3433 0.6289 0.5751 0.049 Uiso 1 1 calc R U
H19C H 0.3167 0.7740 0.5690 0.049 Uiso 1 1 calc R U
C20 C 0.4707(3) 0.1974(4) 0.6704(2) 0.0221(9) Uani 1 1 d . .
C21 C 0.4260(3) 0.3143(4) 0.7001(2) 0.0301(11) Uani 1 1 d . .
H21A H 0.3516 0.3067 0.6976 0.045 Uiso 1 1 calc R U
H21B H 0.4441 0.3867 0.6729 0.045 Uiso 1 1 calc R U
H21C H 0.4534 0.3248 0.7490 0.045 Uiso 1 1 calc R U
C22 C 0.4486(3) 0.0884(4) 0.7188(2) 0.0297(11) Uani 1 1 d . .
H22A H 0.4805 0.0125 0.7028 0.045 Uiso 1 1 calc R U
H22B H 0.3749 0.0760 0.7177 0.045 Uiso 1 1 calc R U
H22C H 0.4766 0.1073 0.7668 0.045 Uiso 1 1 calc R U
C23 C 0.5872(3) 0.2079(4) 0.6692(2) 0.0245(10) Uani 1 1 d . .
H23A H 0.6030 0.2761 0.6381 0.037 Uiso 1 1 calc R U
H23B H 0.6140 0.1298 0.6520 0.037 Uiso 1 1 calc R U
H23C H 0.6186 0.2245 0.7166 0.037 Uiso 1 1 calc R U
C1S C 0.3344(4) 0.5615(5) 0.8141(3) 0.0366(12) Uani 1 1 d . .
H1S H 0.3218 0.4745 0.8128 0.044 Uiso 1 1 calc R U
C2S C 0.3447(4) 0.6256(5) 0.7528(3) 0.0365(12) Uani 1 1 d . .
H2S H 0.3391 0.5824 0.7095 0.044 Uiso 1 1 calc R U
C3S C 0.3627(4) 0.7514(5) 0.7542(3) 0.0374(12) Uani 1 1 d . .
H3S H 0.3688 0.7956 0.7120 0.045 Uiso 1 1 calc R U
C4S C 0.3721(4) 0.8133(5) 0.8181(3) 0.0387(12) Uani 1 1 d . .
H4S H 0.3857 0.9001 0.8196 0.046 Uiso 1 1 calc R U
C5S C 0.3616(4) 0.7494(5) 0.8790(3) 0.0368(12) Uani 1 1 d . .
H5S H 0.3675 0.7922 0.9225 0.044 Uiso 1 1 calc R U
C6S C 0.3426(4) 0.6234(5) 0.8771(3) 0.0356(12) Uani 1 1 d . .
H6S H 0.3351 0.5794 0.9192 0.043 Uiso 1 1 calc R U

loop_
_atom_site_aniso_label
_atom_site_aniso_U_11
_atom_site_aniso_U_22
_atom_site_aniso_U_33
_atom_site_aniso_U_23
_atom_site_aniso_U_13
_atom_site_aniso_U_12
Cu1 0.0214(3) 0.0148(3) 0.0300(3) 0.0012(2) -0.0067(2) -0.0017(2)
Cl1 0.0342(7) 0.0351(7) 0.0397(7) 0.0063(5) -0.0019(5) -0.0101(5)
Cl2 0.0214(6) 0.0252(6) 0.0416(7) 0.0002(5) 0.0011(5) -0.0060(4)
Cl3 0.0324(6) 0.0317(6) 0.0364(7) 0.0058(5) 0.0136(5) 0.0069(5)
N2 0.0180(17) 0.0142(17) 0.0165(17) 0.0015(14) -0.0007(14) -0.0005(14)
N1 0.0186(18) 0.0115(16) 0.0179(18) 0.0020(14) -0.0015(14) 0.0006(14)
C1 0.017(2) 0.0145(19) 0.017(2) -0.0014(16) 0.0005(16) -0.0042(16)
C2 0.015(2) 0.0139(19) 0.017(2) 0.0014(16) -0.0013(16) -0.0005(16)
C3 0.023(2) 0.022(2) 0.016(2) 0.0012(17) -0.0042(17) 0.0015(18)
C4 0.022(2) 0.020(2) 0.024(2) 0.0041(18) -0.0027(18) 0.0067(18)
C5 0.019(2) 0.014(2) 0.021(2) 0.0046(17) 0.0046(17) 0.0006(16)
C6 0.016(2) 0.0126(19) 0.017(2) -0.0033(16) -0.0029(16) -0.0009(16)
C7 0.020(2) 0.015(2) 0.021(2) -0.0037(17) -0.0003(17) -0.0012(17)
C8 0.024(2) 0.015(2) 0.024(2) 0.0030(17) -0.0025(18) 0.0043(17)
C9 0.014(2) 0.018(2) 0.021(2) -0.0002(17) 0.0007(17) -0.0009(16)
C10 0.019(2) 0.0118(19) 0.019(2) 0.0009(16) -0.0060(17) 0.0060(16)
C11 0.028(2) 0.021(2) 0.022(2) 0.0011(18) -0.0013(19) 0.0121(19)
C12 0.053(3) 0.027(2) 0.018(2) -0.003(2) -0.001(2) 0.020(2)
C13 0.061(4) 0.024(3) 0.026(3) -0.010(2) -0.022(3) 0.018(2)
C14 0.035(3) 0.018(2) 0.035(3) -0.006(2) -0.020(2) 0.004(2)
C15 0.026(2) 0.017(2) 0.024(2) -0.0020(18) -0.0076(18) 0.0049(18)
C16 0.025(2) 0.0103(19) 0.026(2) 0.0006(17) -0.0002(18) 0.0021(17)
C17 0.055(4) 0.028(3) 0.050(3) -0.011(2) 0.025(3) -0.004(2)
C18 0.046(3) 0.016(2) 0.051(3) 0.001(2) -0.012(3) 0.007(2)
C19 0.030(3) 0.025(2) 0.041(3) -0.013(2) -0.002(2) 0.002(2)
C20 0.022(2) 0.022(2) 0.020(2) -0.0039(18) -0.0079(18) 0.0057(18)
C21 0.025(2) 0.034(3) 0.029(3) -0.012(2) -0.005(2) 0.006(2)
C22 0.027(2) 0.038(3) 0.023(2) 0.006(2) -0.0068(19) -0.004(2)
C23 0.016(2) 0.026(2) 0.029(2) -0.0039(19) -0.0055(18) 0.0011(18)
C1S 0.030(3) 0.039(3) 0.040(3) 0.000(2) -0.001(2) 0.008(2)
C2S 0.030(3) 0.047(3) 0.031(3) -0.008(2) 0.002(2) 0.009(2)
C3S 0.030(3) 0.050(3) 0.033(3) 0.003(2) 0.009(2) 0.000(2)
C4S 0.036(3) 0.036(3) 0.044(3) -0.002(2) 0.008(2) -0.002(2)
C5S 0.031(3) 0.051(3) 0.028(3) -0.009(2) 0.003(2) 0.002(2)
C6S 0.027(3) 0.053(3) 0.027(3) 0.006(2) 0.005(2) 0.004(2)

loop_
_atom_type_symbol
_atom_type_description
_atom_type_scat_dispersion_real
_atom_type_scat_dispersion_imag
_atom_type_scat_source
C C 0.0033 0.0016 'International Tables Vol C Tables 4.2.6.8 and 6.1.1.4'
H H 0.0000 0.0000 'International Tables Vol C Tables 4.2.6.8 and 6.1.1.4'
Cl Cl 0.1484 0.1585 'International Tables Vol C Tables 4.2.6.8 and 6.1.1.4'
Cu Cu 0.3201 1.2651 'International Tables Vol C Tables 4.2.6.8 and 6.1.1.4'
N N 0.0061 0.0033 'International Tables Vol C Tables 4.2.6.8 and 6.1.1.4'

loop_
_geom_angle_atom_site_label_1
_geom_angle_atom_site_label_2
_geom_angle_atom_site_label_3
_geom_angle
_geom_angle_site_symmetry_3
N2 Cu1 N1 92.93(13) .
N2 Cu1 Cl1 155.82(10) .
N1 Cu1 Cl1 108.39(10) .
N2 Cu1 Cl1 89.41(10) 3_666
N1 Cu1 Cl1 127.41(10) 3_666
Cl1 Cu1 Cl1 86.57(5) 3_666
Cu1 Cl1 Cu1 93.43(5) 3_666
C5 N2 C2 107.5(3) .
C5 N2 Cu1 131.6(3) .
C2 N2 Cu1 113.9(2) .
C9 N1 C6 106.8(3) .
C9 N1 Cu1 136.9(3) .
C6 N1 Cu1 110.3(2) .
C6 C1 C2 126.1(4) .
C6 C1 C10 117.2(3) .
C2 C1 C10 116.7(3) .
N2 C2 C1 122.9(3) .
N2 C2 C3 108.5(3) .
C1 C2 C3 128.4(4) .
C4 C3 C2 107.2(4) .
C4 C3 H3 126.4 .
C2 C3 H3 126.4 .
C3 C4 C5 107.5(4) .
C3 C4 H4 126.3 .
C5 C4 H4 126.3 .
N2 C5 C4 109.3(3) .
N2 C5 C16 123.2(3) .
C4 C5 C16 127.3(4) .
C1 C6 N1 124.5(3) .
C1 C6 C7 127.0(4) .
N1 C6 C7 108.0(3) .
C8 C7 C6 107.5(4) .
C8 C7 H7 126.2 .
C6 C7 H7 126.2 .
C7 C8 C9 107.4(4) .
C7 C8 H8 126.3 .
C9 C8 H8 126.3 .
N1 C9 C8 110.1(3) .
N1 C9 C20 125.4(4) .
C8 C9 C20 124.5(4) .
C15 C10 C11 116.6(4) .
C15 C10 C1 123.3(4) .
C11 C10 C1 120.2(4) .
C12 C11 C10 122.1(4) .
C12 C11 Cl3 118.6(4) .
C10 C11 Cl3 119.2(3) .
C13 C12 C11 119.5(5) .
C13 C12 H12 120.2 .
C11 C12 H12 120.2 .
C12 C13 C14 120.9(4) .
C12 C13 H13 119.5 .
C14 C13 H13 119.5 .
C13 C14 C15 118.6(5) .
C13 C14 H14 120.7 .
C15 C14 H14 120.7 .
C10 C15 C14 122.3(4) .
C10 C15 Cl2 119.7(3) .
C14 C15 Cl2 118.0(4) .
C5 C16 C19 112.4(3) .
C5 C16 C17 108.5(3) .
C19 C16 C17 109.0(4) .
C5 C16 C18 109.9(3) .
C19 C16 C18 107.8(4) .
C17 C16 C18 109.1(4) .
C16 C17 H17A 109.5 .
C16 C17 H17B 109.5 .
H17A C17 H17B 109.5 .
C16 C17 H17C 109.5 .
H17A C17 H17C 109.5 .
H17B C17 H17C 109.5 .
C16 C18 H18A 109.5 .
C16 C18 H18B 109.5 .
H18A C18 H18B 109.5 .
C16 C18 H18C 109.5 .
H18A C18 H18C 109.5 .
H18B C18 H18C 109.5 .
C16 C19 H19A 109.5 .
C16 C19 H19B 109.5 .
H19A C19 H19B 109.5 .
C16 C19 H19C 109.5 .
H19A C19 H19C 109.5 .
H19B C19 H19C 109.5 .
C9 C20 C21 112.1(3) .
C9 C20 C22 108.6(3) .
C21 C20 C22 107.5(4) .
C9 C20 C23 109.0(3) .
C21 C20 C23 111.5(4) .
C22 C20 C23 108.0(3) .
C20 C21 H21A 109.5 .
C20 C21 H21B 109.5 .
H21A C21 H21B 109.5 .
C20 C21 H21C 109.5 .
H21A C21 H21C 109.5 .
H21B C21 H21C 109.5 .
C20 C22 H22A 109.5 .
C20 C22 H22B 109.5 .
H22A C22 H22B 109.5 .
C20 C22 H22C 109.5 .
H22A C22 H22C 109.5 .
H22B C22 H22C 109.5 .
C20 C23 H23A 109.5 .
C20 C23 H23B 109.5 .
H23A C23 H23B 109.5 .
C20 C23 H23C 109.5 .
H23A C23 H23C 109.5 .
H23B C23 H23C 109.5 .
C6S C1S C2S 120.1(5) .
C6S C1S H1S 119.9 .
C2S C1S H1S 119.9 .
C3S C2S C1S 120.4(5) .
C3S C2S H2S 119.8 .
C1S C2S H2S 119.8 .
C2S C3S C4S 119.3(5) .
C2S C3S H3S 120.3 .
C4S C3S H3S 120.3 .
C5S C4S C3S 120.2(5) .
C5S C4S H4S 119.9 .
C3S C4S H4S 119.9 .
C4S C5S C6S 120.1(5) .
C4S C5S H5S 119.9 .
C6S C5S H5S 119.9 .
C1S C6S C5S 119.9(5) .
C1S C6S H6S 120.1 .
C5S C6S H6S 120.1 .

loop_
_geom_bond_atom_site_label_1
_geom_bond_atom_site_label_2
_geom_bond_distance
_geom_bond_site_symmetry_2
Cu1 N2 1.920(3) .
Cu1 N1 1.971(3) .
Cu1 Cl1 2.2215(13) .
Cu1 Cl1 2.4398(14) 3_666
Cl1 Cu1 2.4399(14) 3_666
Cl2 C15 1.735(5) .
Cl3 C11 1.737(5) .
N2 C5 1.352(5) .
N2 C2 1.392(5) .
N1 C9 1.346(5) .
N1 C6 1.414(5) .
C1 C6 1.385(5) .
C1 C2 1.403(5) .
C1 C10 1.497(5) .
C2 C3 1.408(5) .
C3 C4 1.372(6) .
C3 H3 0.9500 .
C4 C5 1.411(6) .
C4 H4 0.9500 .
C5 C16 1.512(5) .
C6 C7 1.414(5) .
C7 C8 1.367(6) .
C7 H7 0.9500 .
C8 C9 1.416(6) .
C8 H8 0.9500 .
C9 C20 1.520(5) .
C10 C15 1.391(6) .
C10 C11 1.391(6) .
C11 C12 1.388(6) .
C12 C13 1.368(7) .
C12 H12 0.9500 .
C13 C14 1.378(7) .
C13 H13 0.9500 .
C14 C15 1.400(6) .
C14 H14 0.9500 .
C16 C19 1.528(6) .
C16 C17 1.529(6) .
C16 C18 1.532(6) .
C17 H17A 0.9800 .
C17 H17B 0.9800 .
C17 H17C 0.9800 .
C18 H18A 0.9800 .
C18 H18B 0.9800 .
C18 H18C 0.9800 .
C19 H19A 0.9800 .
C19 H19B 0.9800 .
C19 H19C 0.9800 .
C20 C21 1.522(6) .
C20 C22 1.540(6) .
C20 C23 1.542(6) .
C21 H21A 0.9800 .
C21 H21B 0.9800 .
C21 H21C 0.9800 .
C22 H22A 0.9800 .
C22 H22B 0.9800 .
C22 H22C 0.9800 .
C23 H23A 0.9800 .
C23 H23B 0.9800 .
C23 H23C 0.9800 .
C1S C6S 1.375(7) .
C1S C2S 1.381(7) .
C1S H1S 0.9500 .
C2S C3S 1.373(7) .
C2S H2S 0.9500 .
C3S C4S 1.390(7) .
C3S H3S 0.9500 .
C4S C5S 1.375(7) .
C4S H4S 0.9500 .
C5S C6S 1.377(7) .
C5S H5S 0.9500 .
C6S H6S 0.9500 .

loop_
_geom_torsion_atom_site_label_1
_geom_torsion_atom_site_label_2
_geom_torsion_atom_site_label_3
_geom_torsion_atom_site_label_4
_geom_torsion
C5 N2 C2 C1 -176.6(4)
Cu1 N2 C2 C1 29.1(5)
C5 N2 C2 C3 -0.3(4)
Cu1 N2 C2 C3 -154.5(3)
C6 C1 C2 N2 6.9(6)
C10 C1 C2 N2 -173.4(4)
C6 C1 C2 C3 -168.7(4)
C10 C1 C2 C3 11.1(6)
N2 C2 C3 C4 -0.7(5)
C1 C2 C3 C4 175.3(4)
C2 C3 C4 C5 1.5(5)
C2 N2 C5 C4 1.2(5)
Cu1 N2 C5 C4 149.1(3)
C2 N2 C5 C16 176.7(4)
Cu1 N2 C5 C16 -35.5(6)
C3 C4 C5 N2 -1.7(5)
C3 C4 C5 C16 -176.9(4)
C2 C1 C6 N1 -4.0(7)
C10 C1 C6 N1 176.2(4)
C2 C1 C6 C7 167.2(4)
C10 C1 C6 C7 -12.6(6)
C9 N1 C6 C1 170.0(4)
Cu1 N1 C6 C1 -32.2(5)
C9 N1 C6 C7 -2.6(4)
Cu1 N1 C6 C7 155.1(3)
C1 C6 C7 C8 -170.2(4)
N1 C6 C7 C8 2.1(5)
C6 C7 C8 C9 -0.9(5)
C6 N1 C9 C8 2.1(4)
Cu1 N1 C9 C8 -146.6(3)
C6 N1 C9 C20 -174.6(4)
Cu1 N1 C9 C20 36.7(6)
C7 C8 C9 N1 -0.8(5)
C7 C8 C9 C20 176.0(4)
C6 C1 C10 C15 96.4(5)
C2 C1 C10 C15 -83.4(5)
C6 C1 C10 C11 -84.4(5)
C2 C1 C10 C11 95.9(4)
C15 C10 C11 C12 0.8(6)
C1 C10 C11 C12 -178.5(4)
C15 C10 C11 Cl3 -179.2(3)
C1 C10 C11 Cl3 1.5(5)
C10 C11 C12 C13 -1.6(6)
Cl3 C11 C12 C13 178.5(3)
C11 C12 C13 C14 0.6(7)
C12 C13 C14 C15 1.1(7)
C11 C10 C15 C14 0.9(6)
C1 C10 C15 C14 -179.8(4)
C11 C10 C15 Cl2 -179.0(3)
C1 C10 C15 Cl2 0.3(5)
C13 C14 C15 C10 -1.8(6)
C13 C14 C15 Cl2 178.0(3)
N2 C5 C16 C19 39.1(5)
C4 C5 C16 C19 -146.3(4)
N2 C5 C16 C17 -81.5(5)
C4 C5 C16 C17 93.1(5)
N2 C5 C16 C18 159.2(4)
C4 C5 C16 C18 -26.1(6)
N1 C9 C20 C21 23.2(6)
C8 C9 C20 C21 -153.0(4)
N1 C9 C20 C22 141.8(4)
C8 C9 C20 C22 -34.4(5)
N1 C9 C20 C23 -100.7(4)
C8 C9 C20 C23 83.0(5)
C6S C1S C2S C3S -0.1(7)
C1S C2S C3S C4S 0.9(7)
C2S C3S C4S C5S -1.0(7)
C3S C4S C5S C6S 0.5(8)
C2S C1S C6S C5S -0.4(7)
C4S C5S C6S C1S 0.2(7)
